data_7216900
loop_
_publ_author_name
'Liu, Chunjian'
'Bao, Guanglin'
'Burnell, D. Jean'

_publ_section_title
;
 Synthetic studies toward the kempane diterpenes.
 Diels\^a&#x20AC;&#x201C;Alder additions to bicyclic dienes
;
_journal_issue 20
_journal_name_full 'Journal of the Chemical Society, Perkin Transactions 1'
_journal_page_first 2644
_journal_paper_doi 10.1039/b104924k
_journal_year 2001
_chemical_formula_moiety 'C18 H22 O5 '
_chemical_formula_sum 'C18 H22 O5'
_chemical_formula_weight 318.37
_space_group_IT_number 14
_symmetry_cell_setting monoclinic
_symmetry_Int_Tables_number 14
_symmetry_space_group_name_Hall '-P 2yn'
_symmetry_space_group_name_H-M 'P 1 21/n 1'
_cell_angle_alpha 90
_cell_angle_beta 94.95(7)
_cell_angle_gamma 90
_cell_formula_units_Z 4
_cell_length_a 6.942(7)
_cell_length_b 27.82(1)
_cell_length_c 7.998(4)
_cell_measurement_reflns_used 19
_cell_measurement_temperature 299.2
_cell_measurement_theta_max 17.2
_cell_measurement_theta_min 9.7
_cell_volume 1538.9(18)
_computing_cell_refinement 'MSC/AFC Diffractometer Control'
_computing_data_collection 'MSC/AFC Diffractometer Control'
_computing_data_reduction 'teXsan for Windows version 1.06 (MSC, 1997-1999)'
_computing_publication_material 'teXsan for Windows version 1.06 (MSC, 1997-1999)'
_computing_structure_refinement 'teXsan for Windows version 1.06 (MSC, 1997-1999)'
_computing_structure_solution
;
SIR92 (Altomare, et. al. 1994)
;
_diffrn_ambient_temperature 299.2
_diffrn_measurement_device 'Rigaku AFC6S'
_diffrn_measurement_method \w-2\q
_diffrn_orient_matrix_UB_11 -0.00334
_diffrn_orient_matrix_UB_12 0.00909
_diffrn_orient_matrix_UB_13 0.12070
_diffrn_orient_matrix_UB_21 -0.03262
_diffrn_orient_matrix_UB_22 -0.03393
_diffrn_orient_matrix_UB_23 0.02771
_diffrn_orient_matrix_UB_31 0.14083
_diffrn_orient_matrix_UB_32 -0.00762
_diffrn_orient_matrix_UB_33 0.02039
_diffrn_radiation_detector 'scintillation counter'
_diffrn_radiation_monochromator graphite
_diffrn_radiation_source 'X-ray tube'
_diffrn_radiation_type 'Mo K\a'
_diffrn_radiation_wavelength 0.7107
_diffrn_reflns_av_R_equivalents 0.12140
_diffrn_reflns_av_sigmaI/netI 0.127
_diffrn_reflns_limit_h_max 8
_diffrn_reflns_limit_h_min 0
_diffrn_reflns_limit_k_max 33
_diffrn_reflns_limit_k_min 0
_diffrn_reflns_limit_l_max 9
_diffrn_reflns_limit_l_min -9
_diffrn_reflns_number 3045
_diffrn_reflns_reduction_process 'Lp corrections applied'
_diffrn_reflns_theta_max 25.11
_diffrn_reflns_theta_min 2.56
_diffrn_standards_decay_% 0.22
_diffrn_standards_interval_count 150
_diffrn_standards_number 3
_exptl_absorpt_coefficient_mu 0.099
_exptl_absorpt_correction_type none
_exptl_crystal_colour colourless
_exptl_crystal_density_diffrn 1.374
_exptl_crystal_density_meas ?
_exptl_crystal_description irregular
_exptl_crystal_F_000 680.00
_exptl_crystal_size_max 0.40
_exptl_crystal_size_mid 0.20
_exptl_crystal_size_min 0.20
_refine_diff_density_max 0.41
_refine_diff_density_min -0.29
_refine_ls_extinction_method none
_refine_ls_goodness_of_fit_all 2.292
_refine_ls_goodness_of_fit_ref 3.210
_refine_ls_hydrogen_treatment noref
_refine_ls_matrix_type full
_refine_ls_number_constraints 0
_refine_ls_number_parameters 208
_refine_ls_number_reflns 1331
_refine_ls_number_restraints 0
_refine_ls_R_factor_all 0.2044
_refine_ls_R_factor_gt 0.0930
_refine_ls_shift/su_max 0.0000
_refine_ls_shift/su_mean 0.0000
_refine_ls_structure_factor_coef F
_refine_ls_weighting_details 'w = 1/[\s^2^(Fo) + 0.00007|Fo|^2^]'
_refine_ls_weighting_scheme sigma
_refine_ls_wR_factor_all 0.1000
_refine_ls_wR_factor_ref 0.0940
_reflns_number_gt 1331
_reflns_number_total 2809
_reflns_threshold_expression I>2.00\s(I)
_cod_data_source_file b104924k.txt
_cod_data_source_block cliv18p
_cod_depositor_comments
;
The following automatic conversions were performed:

'_exptl_crystal_density_meas' value 'not measured' was changed to '?'
- the value is perceived as not measured.

Automatic conversion script
Id: cif_fix_values 3008 2015-01-20 13:52:24Z robertas 
;
_cod_original_cell_volume 1539(2)
_cod_original_sg_symbol_H-M 'P 21/n     '
_cod_original_formula_sum 'C18 H22 O5 '
_cod_database_code 7216900

loop_
_symmetry_equiv_pos_as_xyz
'   +x,   +y,   +z'
1/2-x,1/2+y,1/2-z
'   -x,   -y,   -z'
1/2+x,1/2-y,1/2+z

loop_
_atom_site_label
_atom_site_fract_x
_atom_site_fract_y
_atom_site_fract_z
_atom_site_U_iso_or_equiv
_atom_site_occupancy
_atom_site_adp_type
_atom_site_calc_flag
O(1) 0.3262(5) 0.0989(1) -0.3515(5) 0.063(1) 1.000 Uani d
O(2) 0.1940(6) 0.0515(1) -0.1679(5) 0.076(1) 1.000 Uani d
O(3) 0.6308(5) 0.1068(1) 0.2053(4) 0.048(1) 1.000 Uani d
O(4) 1.2593(5) 0.2002(1) 0.1296(5) 0.071(1) 1.000 Uani d
O(5) 0.9104(6) 0.1885(1) -0.4552(5) 0.082(2) 1.000 Uani d
C(1) 0.3408(8) 0.0670(2) -0.2176(7) 0.053(2) 1.000 Uani d
C(2) 0.5480(8) 0.0592(2) -0.1618(6) 0.045(2) 1.000 Uani d
C(3) 0.6536(7) 0.1024(2) -0.2284(5) 0.040(1) 1.000 Uani d
C(4) 0.6444(7) 0.1500(1) -0.1258(6) 0.041(1) 1.000 Uani d
C(5) 0.7988(6) 0.1579(1) 0.0221(5) 0.035(1) 1.000 Uani d
C(6) 0.7869(7) 0.1165(1) 0.1558(6) 0.037(1) 1.000 Uani d
C(7) 0.9724(7) 0.0929(2) 0.2138(6) 0.046(2) 1.000 Uani d
C(8) 1.1377(8) 0.1278(2) 0.2456(7) 0.057(2) 1.000 Uani d
C(9) 1.1460(7) 0.1667(2) 0.1137(6) 0.046(2) 1.000 Uani d
C(10) 1.0002(7) 0.1610(1) -0.0338(6) 0.040(1) 1.000 Uani d
C(11) 1.0196(8) 0.2000(2) -0.1706(7) 0.056(2) 1.000 Uani d
C(12) 0.8661(8) 0.1926(2) -0.3083(7) 0.053(2) 1.000 Uani d
C(13) 0.6599(8) 0.1881(1) -0.2708(6) 0.049(2) 1.000 Uani d
C(14) 0.5197(8) 0.1695(2) -0.4117(6) 0.057(2) 1.000 Uani d
C(15) 0.5192(8) 0.1137(2) -0.3851(6) 0.051(2) 1.000 Uani d
C(16) 0.6208(9) 0.0115(2) -0.2321(7) 0.070(2) 1.000 Uani d
C(17) 0.7417(7) 0.2041(2) 0.1160(6) 0.048(2) 1.000 Uani d
C(18) 0.9510(8) 0.0595(2) 0.3652(6) 0.059(2) 1.000 Uani d
H(1) 0.5596 0.0569 -0.0650 0.053 1.000 Uiso c
H(2) 0.8103 0.0939 -0.2547 0.048 1.000 Uiso c
H(3) 0.4837 0.1534 -0.0846 0.048 1.000 Uiso c
H(5) 1.1154 0.1382 0.3225 0.071 1.000 Uiso c
H(6) 1.2942 0.1123 0.2408 0.071 1.000 Uiso c
H(7) 1.0167 0.1320 -0.0956 0.048 1.000 Uiso c
H(8) 0.9776 0.2255 -0.1256 0.069 1.000 Uiso c
H(10) 0.6127 0.2173 -0.2287 0.059 1.000 Uiso c
H(11) 0.3550 0.1791 -0.4077 0.067 1.000 Uiso c
H(12) 0.5699 0.1825 -0.5156 0.067 1.000 Uiso c
H(13) 0.5482 0.1005 -0.4656 0.061 1.000 Uiso c
H(20) 0.9319 0.0815 0.4735 0.073 1.000 Uiso c
H(21) 0.8364 0.0309 0.3203 0.073 1.000 Uiso c
H(22) 1.1009 0.0492 0.4072 0.073 1.000 Uiso c
H(14) 0.5595 -0.0147 -0.1785 0.084 1.000 Uiso c
H(15) 0.5954 0.0100 -0.3468 0.084 1.000 Uiso c
H(17) 0.8541 0.2088 0.1865 0.060 1.000 Uiso c
H(18) 0.7605 0.2343 0.0585 0.060 1.000 Uiso c
H(4) 1.0046 0.0730 0.1251 0.058 1.000 Uiso c
H(9) 1.1447 0.1966 -0.2156 0.069 1.000 Uiso c
H(16) 0.7580 0.0090 -0.2010 0.084 1.000 Uiso c
H(19) 0.6177 0.1986 0.1600 0.060 1.000 Uiso c

loop_
_atom_site_aniso_label
_atom_site_aniso_U_11
_atom_site_aniso_U_22
_atom_site_aniso_U_33
_atom_site_aniso_U_12
_atom_site_aniso_U_13
_atom_site_aniso_U_23
O(1) 0.062(3) 0.060(2) 0.066(3) -0.002(2) -0.004(2) 0.003(2)
O(2) 0.076(3) 0.061(3) 0.095(3) -0.018(2) 0.027(3) -0.009(2)
O(3) 0.051(2) 0.050(2) 0.044(2) -0.011(2) 0.009(2) 0.004(2)
O(4) 0.061(3) 0.056(2) 0.096(3) -0.015(2) 0.002(2) -0.003(2)
O(5) 0.134(4) 0.058(3) 0.058(3) 0.009(3) 0.024(3) 0.004(2)
C(1) 0.063(4) 0.036(3) 0.060(4) -0.003(3) 0.006(3) -0.022(3)
C(2) 0.065(4) 0.033(3) 0.036(3) -0.005(3) -0.002(3) -0.003(2)
C(3) 0.053(3) 0.030(3) 0.035(3) 0.002(2) -0.004(2) -0.002(2)
C(4) 0.060(3) 0.020(2) 0.042(3) 0.000(2) 0.001(3) 0.001(2)
C(5) 0.037(3) 0.020(2) 0.046(3) 0.004(2) 0.000(2) 0.002(2)
C(6) 0.047(3) 0.029(3) 0.035(3) -0.004(2) -0.000(3) -0.017(2)
C(7) 0.053(3) 0.038(3) 0.047(3) -0.001(3) 0.004(3) -0.007(3)
C(8) 0.060(4) 0.056(3) 0.056(4) -0.010(3) 0.009(3) -0.006(3)
C(9) 0.035(3) 0.037(3) 0.069(4) -0.006(3) 0.014(3) -0.013(3)
C(10) 0.047(3) 0.020(2) 0.052(3) -0.002(2) 0.007(3) 0.003(2)
C(11) 0.066(4) 0.036(3) 0.067(4) 0.001(3) 0.013(3) -0.001(3)
C(12) 0.079(4) 0.025(3) 0.057(4) 0.005(3) 0.014(3) 0.011(3)
C(13) 0.071(4) 0.020(3) 0.054(3) 0.007(3) 0.006(3) 0.005(2)
C(14) 0.088(4) 0.037(3) 0.043(3) 0.009(3) -0.011(3) 0.010(3)
C(15) 0.067(4) 0.050(3) 0.035(3) 0.002(3) 0.003(3) -0.009(3)
C(16) 0.102(5) 0.034(3) 0.074(4) 0.003(3) 0.007(4) 0.005(3)
C(17) 0.058(3) 0.034(3) 0.053(3) -0.004(3) 0.006(3) -0.008(3)
C(18) 0.074(4) 0.058(3) 0.043(3) 0.004(3) -0.010(3) 0.016(3)

loop_
_atom_type_symbol
_atom_type_oxidation_number
_atom_type_number_in_cell
_atom_type_scat_dispersion_real
_atom_type_scat_dispersion_imag
_atom_type_scat_source
C 0 72 0.002 0.002
;International Tables for Crystallography
(1992, Vol. C, Table 6.1.1.2)
;
H 0 88 0.000 0.000
;International Tables for Crystallography
(1992, Vol. C, Table 6.1.1.2)
;
O 0 20 0.008 0.006
;International Tables for Crystallography
(1992, Vol. C, Table 6.1.1.2)
;

loop_
_geom_angle_atom_site_label_1
_geom_angle_atom_site_label_2
_geom_angle_atom_site_label_3
_geom_angle
_geom_angle_publ_flag
C(1) O(1) C(15) 108.5(7) ?
O(1) C(1) O(2) 118.4(9) ?
O(1) C(1) C(2) 109.3(8) ?
O(2) C(1) C(2) 132(1) ?
C(1) C(2) C(3) 105.1(7) ?
C(1) C(2) C(16) 110.8(7) ?
C(1) C(2) H(1) 109.1 no
C(3) C(2) C(16) 111.5(7) ?
C(3) C(2) H(1) 113.7 no
C(16) C(2) H(1) 106.5 no
C(2) C(3) C(4) 116.2(7) ?
C(2) C(3) C(15) 99.8(7) ?
C(2) C(3) H(2) 113.0 no
C(4) C(3) C(15) 101.9(6) ?
C(4) C(3) H(2) 110.7 no
C(15) C(3) H(2) 114.4 no
C(3) C(4) C(5) 117.7(7) ?
C(3) C(4) C(13) 100.0(6) ?
C(3) C(4) H(3) 107.0 no
C(5) C(4) C(13) 112.4(7) ?
C(5) C(4) H(3) 112.5 no
C(13) C(4) H(3) 106.0 no
C(4) C(5) C(6) 110.1(6) ?
C(4) C(5) C(10) 112.5(7) ?
C(4) C(5) C(17) 107.3(6) ?
C(6) C(5) C(10) 110.3(7) ?
C(6) C(5) C(17) 104.2(6) ?
C(10) C(5) C(17) 112.1(6) ?
O(3) C(6) C(5) 118.8(8) ?
O(3) C(6) C(7) 125.1(8) ?
C(5) C(6) C(7) 116.1(7) ?
C(6) C(7) C(8) 113.2(7) ?
C(6) C(7) C(18) 111.8(7) ?
C(6) C(7) H(4) 106.3 no
C(8) C(7) C(18) 112.2(8) ?
C(8) C(7) H(4) 106.2 no
C(18) C(7) H(4) 106.4 no
C(7) C(8) C(9) 114.6(8) ?
C(7) C(8) H(5) 100.9 no
C(7) C(8) H(6) 116.8 no
C(9) C(8) H(5) 109.6 no
C(9) C(8) H(6) 98.6 no
H(5) C(8) H(6) 116.8 no
O(4) C(9) C(8) 122.4(9) ?
O(4) C(9) C(10) 123.5(8) ?
C(8) C(9) C(10) 114.1(7) ?
C(5) C(10) C(9) 110.8(7) ?
C(5) C(10) C(11) 112.8(7) ?
C(5) C(10) H(7) 105.0 no
C(9) C(10) C(11) 112.7(7) ?
C(9) C(10) H(7) 113.3 no
C(11) C(10) H(7) 101.7 no
C(10) C(11) C(12) 109.0(8) ?
C(10) C(11) H(8) 103.3 no
C(10) C(11) H(9) 109.0 no
C(12) C(11) H(8) 100.3 no
C(12) C(11) H(9) 108.6 no
H(8) C(11) H(9) 125.6 no
O(5) C(12) C(11) 120(1) ?
O(5) C(12) C(13) 120(1) ?
C(11) C(12) C(13) 120.2(9) ?
C(4) C(13) C(12) 109.3(7) ?
C(4) C(13) C(14) 103.8(7) ?
C(4) C(13) H(10) 105.4 no
C(12) C(13) C(14) 116.4(8) ?
C(12) C(13) H(10) 111.4 no
C(14) C(13) H(10) 109.7 no
C(13) C(14) C(15) 104.2(7) ?
C(13) C(14) H(11) 117.8 no
C(13) C(14) H(12) 104.4 no
C(15) C(14) H(11) 101.9 no
C(15) C(14) H(12) 118.5 no
H(11) C(14) H(12) 110.6 no
O(1) C(15) C(3) 107.4(7) ?
O(1) C(15) C(14) 108.6(8) ?
O(1) C(15) H(13) 109.1 no
C(3) C(15) C(14) 107.8(7) ?
C(3) C(15) H(13) 113.4 no
C(14) C(15) H(13) 110.5 no
C(2) C(16) H(14) 108.5 no
C(2) C(16) H(15) 111.2 no
C(2) C(16) H(16) 108.4 no
H(14) C(16) H(15) 110.9 no
H(14) C(16) H(16) 107.0 no
H(15) C(16) H(16) 110.7 no
C(5) C(17) H(17) 100.0 no
C(5) C(17) H(18) 115.8 no
C(5) C(17) H(19) 108.4 no
H(17) C(17) H(18) 91.4 no
H(17) C(17) H(19) 121.7 no
H(18) C(17) H(19) 117.8 no
C(7) C(18) H(20) 108.5 no
C(7) C(18) H(21) 106.3 no
C(7) C(18) H(22) 104.1 no
H(20) C(18) H(21) 120.6 no
H(20) C(18) H(22) 94.7 no
H(21) C(18) H(22) 121.1 no

loop_
_geom_bond_atom_site_label_1
_geom_bond_atom_site_label_2
_geom_bond_distance
_geom_bond_publ_flag
O(1) C(1) 1.39(1) ?
O(1) C(15) 1.45(1) ?
O(2) C(1) 1.20(1) ?
O(3) C(6) 1.215(9) ?
O(4) C(9) 1.218(9) ?
O(5) C(12) 1.24(1) ?
C(1) C(2) 1.49(1) ?
C(2) C(3) 1.53(1) ?
C(2) C(16) 1.54(1) ?
C(2) H(1) 0.77 no
C(3) C(4) 1.56(1) ?
C(3) C(15) 1.53(1) ?
C(3) H(2) 1.15 no
C(4) C(5) 1.54(1) ?
C(4) C(13) 1.58(1) ?
C(4) H(3) 1.19 no
C(5) C(6) 1.58(1) ?
C(5) C(10) 1.51(1) ?
C(5) C(17) 1.56(1) ?
C(6) C(7) 1.48(1) ?
C(7) C(8) 1.51(1) ?
C(7) C(18) 1.54(1) ?
C(7) H(4) 0.94 no
C(8) C(9) 1.52(1) ?
C(8) H(5) 0.71 no
C(8) H(6) 1.17 no
C(9) C(10) 1.50(1) ?
C(10) C(11) 1.55(1) ?
C(10) H(7) 0.96 no
C(11) C(12) 1.48(1) ?
C(11) H(8) 0.86 no
C(11) H(9) 0.97 no
C(12) C(13) 1.49(1) ?
C(13) C(14) 1.51(1) ?
C(13) H(10) 0.95 no
C(14) C(15) 1.57(1) ?
C(14) H(11) 1.18 no
C(14) H(12) 1.00 no
C(15) H(13) 0.78 no
C(16) H(14) 0.96 no
C(16) H(15) 0.92 no
C(16) H(16) 0.97 no
C(17) H(17) 0.93 no
C(17) H(18) 0.97 no
C(17) H(19) 0.97 no
C(18) H(20) 1.08 no
C(18) H(21) 1.16 no
C(18) H(22) 1.10 no

loop_
_geom_contact_atom_site_label_1
_geom_contact_atom_site_label_2
_geom_contact_distance
_geom_contact_site_symmetry_2
_geom_contact_publ_flag
O(1) C(8) 3.47(1) 1_454 no
O(1) C(18) 3.48(1) 1_454 no
O(2) C(10) 3.53(1) 1_455 no
O(2) C(18) 3.57(1) 3_655 no
O(3) C(15) 3.44(1) 1_556 no
O(3) C(8) 3.51(1) 1_455 no
O(4) C(12) 3.10(1) 4 no
O(4) C(13) 3.30(1) 4 no
O(4) O(5) 3.357(9) 4 no
O(4) C(17) 3.36(1) 1_655 no
O(5) C(8) 3.42(1) 1_554 no
O(5) C(17) 3.55(1) 1_554 no
C(11) C(17) 3.59(1) 4_554 no

loop_
_geom_torsion_atom_site_label_1
_geom_torsion_atom_site_label_2
_geom_torsion_atom_site_label_3
_geom_torsion_atom_site_label_4
_geom_torsion
_geom_torsion_publ_flag
O(1) C(1) C(2) C(3) 20.5(9) no
O(1) C(1) C(2) C(16) -100.1(8) no
O(1) C(15) C(3) C(2) 29.6(8) no
O(1) C(15) C(3) C(4) -90.0(7) no
O(1) C(15) C(14) C(13) 117.6(8) no
O(2) C(1) O(1) C(15) 178.2(8) no
O(2) C(1) C(2) C(3) -159(1) no
O(2) C(1) C(2) C(16) 81(1) no
O(3) C(6) C(5) C(4) -50.1(9) no
O(3) C(6) C(5) C(10) -174.8(7) no
O(3) C(6) C(5) C(17) 64.7(9) no
O(3) C(6) C(7) C(8) -136.8(8) no
O(3) C(6) C(7) C(18) -9(1) no
O(4) C(9) C(8) C(7) 172.8(8) no
O(4) C(9) C(10) C(5) -123.0(9) no
O(4) C(9) C(10) C(11) 4(1) no
O(5) C(12) C(11) C(10) -125.9(8) no
O(5) C(12) C(13) C(4) 128.1(8) no
O(5) C(12) C(13) C(14) 11(1) no
C(1) O(1) C(15) C(3) -18.7(8) no
C(1) O(1) C(15) C(14) -135.1(7) no
C(1) C(2) C(3) C(4) 79.1(8) no
C(1) C(2) C(3) C(15) -29.5(8) no
C(2) C(1) O(1) C(15) -1.3(9) no
C(2) C(3) C(4) C(5) 87.2(9) no
C(2) C(3) C(4) C(13) -150.8(7) no
C(2) C(3) C(15) C(14) 146.4(7) no
C(3) C(4) C(5) C(6) -60.0(9) no
C(3) C(4) C(5) C(10) 63.4(9) no
C(3) C(4) C(5) C(17) -172.8(7) no
C(3) C(4) C(13) C(12) -79.1(9) no
C(3) C(4) C(13) C(14) 45.7(8) no
C(3) C(15) C(14) C(13) 2(1) no
C(4) C(3) C(2) C(16) -160.7(7) no
C(4) C(3) C(15) C(14) 26.8(9) no
C(4) C(5) C(6) C(7) 131.0(7) no
C(4) C(5) C(10) C(9) -177.9(6) no
C(4) C(5) C(10) C(11) 54.7(9) no
C(4) C(13) C(12) C(11) -49(1) no
C(4) C(13) C(14) C(15) -29.2(9) no
C(5) C(4) C(3) C(15) -165.5(7) no
C(5) C(4) C(13) C(12) 46.6(9) no
C(5) C(4) C(13) C(14) 171.5(7) no
C(5) C(6) C(7) C(8) 42(1) no
C(5) C(6) C(7) C(18) 170.1(7) no
C(5) C(10) C(9) C(8) 55.4(9) no
C(5) C(10) C(11) C(12) -51.7(9) no
C(6) C(5) C(4) C(13) -175.5(6) no
C(6) C(5) C(10) C(9) -54.6(8) no
C(6) C(5) C(10) C(11) 178.0(7) no
C(6) C(7) C(8) C(9) -43(1) no
C(7) C(6) C(5) C(10) 6.3(9) no
C(7) C(6) C(5) C(17) -114.2(7) no
C(7) C(8) C(9) C(10) -6(1) no
C(8) C(9) C(10) C(11) -177.1(7) no
C(9) C(8) C(7) C(18) -170.4(7) no
C(9) C(10) C(5) C(17) 61.1(9) no
C(9) C(10) C(11) C(12) -178.0(7) no
C(10) C(5) C(4) C(13) -52.0(9) no
C(10) C(11) C(12) C(13) 52(1) no
C(11) C(10) C(5) C(17) -66.4(9) no
C(11) C(12) C(13) C(14) -166.6(7) no
C(12) C(13) C(14) C(15) 91.0(8) no
C(13) C(4) C(3) C(15) -43.5(8) no
C(13) C(4) C(5) C(17) 71.8(8) no
C(15) C(3) C(2) C(16) 90.7(8) no
